data_7012551
loop_
_publ_author_name
'Carey, David T.'
'Cope-Eatough, Elaine K.'
'Vilaplana-Maf\'e, Eva'
'Mair, Francis S.'
'Pritchard, Robin G.'
'Warren, John E.'
'Woods, Rebecca J.'

_publ_section_title
;
 Structures and reactions of monomeric and dimeric lithium
 diazapentadienyl complexes with electrophiles: synthesis of
 \a-C,C'-dialkyl-\b-diimines, and dissolution-reversible synthesis of
 an \a-alkoxylithium-\b-diimine
;
_journal_issue 6
_journal_name_full 'Dalton Transactions'
_journal_page_first 1083
_journal_paper_doi 10.1039/b212079h
_journal_year 2003
_chemical_compound_source 'synthesis as described'
_chemical_formula_moiety 'C66 H86 Li2 N4 O2'
_chemical_formula_sum 'C66 H86 Li2 N4 O2'
_chemical_formula_weight 981.27
_space_group_IT_number 19
_symmetry_cell_setting orthorhombic
_symmetry_Int_Tables_number 19
_symmetry_space_group_name_Hall 'P 2ac 2ab'
_symmetry_space_group_name_H-M 'P 21 21 21'
_atom_sites_solution_hydrogens geom
_atom_sites_solution_primary direct
_atom_sites_solution_secondary difmap
_audit_conform_dict_location ftp://ftp.iucr.org/pub/cif_core.dic
_audit_conform_dict_name cif_core.dic
_audit_conform_dict_version 2.2
_audit_creation_date 2002-10-09T00:05:13-00:00
_audit_creation_method 'WinGX routine CIF_UPDATE'
_cell_angle_alpha 90
_cell_angle_beta 90
_cell_angle_gamma 90
_cell_formula_units_Z 4
_cell_length_a 10.6269(3)
_cell_length_b 22.2662(3)
_cell_length_c 23.8287(4)
_cell_measurement_reflns_used 40910
_cell_measurement_temperature 150(2)
_cell_measurement_theta_max 0
_cell_measurement_theta_min 0
_cell_measurement_wavelength 0.71073
_cell_volume 5638.4(2)
_computing_cell_refinement 'HKL Scalepack (Otwinowski & Minor 1997)'
_computing_data_collection 'Collect (Nonius BV, 1997-2000)'
_computing_data_reduction 'HKL Denzo and Scalepack (Otwinowski & Minor 1997)'
_computing_molecular_graphics 'Ortep-3 for Windows (Farrugia, 1997)'
_computing_publication_material 'WinGX publication routines (Farrugia, 1999)'
_computing_structure_refinement 'SHELXL-97 (Sheldrick, 1997)'
_computing_structure_solution 'SHELXS-97 (Sheldrick, 1997)'
_diffrn_ambient_temperature 150(2)
_diffrn_detector 'CCD plate'
_diffrn_measured_fraction_theta_full 0.983
_diffrn_measured_fraction_theta_max 0.983
_diffrn_measurement_device '95mm CCD camera on \k-goniostat'
_diffrn_measurement_device_type KappaCCD
_diffrn_measurement_method 'CCD rotation images, thick slices'
_diffrn_orient_matrix_type 'by Nonius Collect from scalepack cell'
_diffrn_orient_matrix_UB_11 0.365857E-1
_diffrn_orient_matrix_UB_12 0.222348E-1
_diffrn_orient_matrix_UB_13 0.326078E-1
_diffrn_orient_matrix_UB_21 -0.776783E-1
_diffrn_orient_matrix_UB_22 -0.84144E-2
_diffrn_orient_matrix_UB_23 0.22344E-1
_diffrn_orient_matrix_UB_31 0.385036E-1
_diffrn_orient_matrix_UB_32 -0.381028E-1
_diffrn_orient_matrix_UB_33 0.140938E-1
_diffrn_radiation_monochromator graphite
_diffrn_radiation_probe x-ray
_diffrn_radiation_type MoK\a
_diffrn_radiation_wavelength 0.71073
_diffrn_reflns_av_R_equivalents 0.0603
_diffrn_reflns_av_unetI/netI 0.0556
_diffrn_reflns_limit_h_max 12
_diffrn_reflns_limit_h_min -11
_diffrn_reflns_limit_k_max 26
_diffrn_reflns_limit_k_min -27
_diffrn_reflns_limit_l_max 28
_diffrn_reflns_limit_l_min -28
_diffrn_reflns_number 37520
_diffrn_reflns_reduction_process
;
Scaled and merged with SORTAV
R.H. Blessing, (1987) Cryst. Rev. 1, 3-58
R.H. Blessing, (1989) J. Appl. Cryst. 22, 396-397
;
_diffrn_reflns_theta_full 25.75
_diffrn_reflns_theta_max 25.75
_diffrn_reflns_theta_min 3.76
_diffrn_source 'Enraf Nonius FR590'
_exptl_absorpt_coefficient_mu 0.068
_exptl_absorpt_correction_T_max 0.9952
_exptl_absorpt_correction_T_min 0.9899
_exptl_absorpt_correction_type multi-scan
_exptl_absorpt_process_details
;
[c.f. r.h. blessing, acta cryst. (1995), a51, 33-38]
;
_exptl_crystal_colour colourless
_exptl_crystal_density_diffrn 1.156
_exptl_crystal_density_method 'not measured'
_exptl_crystal_description needle
_exptl_crystal_F_000 2128
_exptl_crystal_size_max 0.15
_exptl_crystal_size_mid 0.1
_exptl_crystal_size_min 0.07
_refine_diff_density_max 0.166
_refine_diff_density_min -0.17
_refine_diff_density_rms 0.037
_refine_ls_abs_structure_details 'Flack H D (1983), Acta Cryst. A39, 876-881'
_refine_ls_abs_structure_Flack 0.1(11)
_refine_ls_extinction_method none
_refine_ls_goodness_of_fit_ref 1.082
_refine_ls_hydrogen_treatment mixed
_refine_ls_matrix_type full
_refine_ls_number_parameters 1011
_refine_ls_number_reflns 10524
_refine_ls_number_restraints 0
_refine_ls_restrained_S_all 1.082
_refine_ls_R_factor_all 0.0679
_refine_ls_R_factor_gt 0.0432
_refine_ls_shift/su_max 0.001
_refine_ls_shift/su_mean 0
_refine_ls_structure_factor_coef Fsqd
_refine_ls_weighting_details 'calc w=1/[\s^2^(Fo^2^)+(0.0214P)^2^+1.2608P] where P=(Fo^2^+2Fc^2^)/3'
_refine_ls_weighting_scheme calc
_refine_ls_wR_factor_gt 0.0763
_refine_ls_wR_factor_ref 0.0848
_reflns_number_gt 8360
_reflns_number_total 10524
_reflns_threshold_expression >2sigma(I)
_cod_data_source_file b212079h.txt
_cod_data_source_block 4
_cod_original_cell_volume 5638.36(13)
_cod_database_code 7012551

loop_
_symmetry_equiv_pos_as_xyz
'x, y, z'
'-x+1/2, -y, z+1/2'
'x+1/2, -y+1/2, -z'
'-x, y+1/2, -z+1/2'

loop_
_atom_site_label
_atom_site_type_symbol
_atom_site_fract_x
_atom_site_fract_y
_atom_site_fract_z
_atom_site_U_iso_or_equiv
_atom_site_adp_type
_atom_site_occupancy
_atom_site_symmetry_multiplicity
_atom_site_calc_flag
_atom_site_refinement_flags
_atom_site_disorder_assembly
_atom_site_disorder_group
C1 C 0.4577(3) 0.30122(10) 0.37114(11) 0.0337(5) Uani 1 1 d . . .
C2 C 0.4435(2) 0.23748(9) 0.35083(8) 0.0254(5) Uani 1 1 d . . .
C3 C 0.5642(2) 0.20771(9) 0.33087(9) 0.0251(5) Uani 1 1 d . . .
C4 C 0.59290(19) 0.14762(9) 0.35775(8) 0.0241(5) Uani 1 1 d . . .
C5 C 0.7198(2) 0.14167(11) 0.38493(11) 0.0348(6) Uani 1 1 d . . .
C6 C 0.2222(2) 0.24043(9) 0.35533(9) 0.0262(5) Uani 1 1 d . . .
C7 C 0.1390(2) 0.22725(9) 0.39936(9) 0.0273(5) Uani 1 1 d . . .
C8 C 0.0230(2) 0.25695(10) 0.39934(10) 0.0333(5) Uani 1 1 d . . .
C9 C -0.0103(2) 0.29760(10) 0.35796(10) 0.0358(6) Uani 1 1 d . . .
C10 C 0.0726(2) 0.30962(10) 0.31476(10) 0.0355(6) Uani 1 1 d . . .
C11 C 0.1880(2) 0.28110(10) 0.31337(10) 0.0311(5) Uani 1 1 d . . .
C12 C 0.1754(2) 0.18381(10) 0.44568(9) 0.0328(5) Uani 1 1 d . . .
C13 C 0.2580(3) 0.21546(14) 0.48881(12) 0.0493(7) Uani 1 1 d . . .
C14 C 0.0627(3) 0.15388(12) 0.47370(11) 0.0413(6) Uani 1 1 d . . .
C15 C 0.54245(19) 0.04664(9) 0.37549(8) 0.0250(5) Uani 1 1 d . . .
C16 C 0.5153(2) 0.02843(9) 0.43042(9) 0.0276(5) Uani 1 1 d . . .
C17 C 0.5431(2) -0.03041(10) 0.44537(10) 0.0354(5) Uani 1 1 d . . .
C18 C 0.5937(2) -0.07111(11) 0.40766(10) 0.0390(6) Uani 1 1 d . . .
C19 C 0.6186(2) -0.05280(10) 0.35308(11) 0.0382(6) Uani 1 1 d . . .
C20 C 0.5931(2) 0.00601(10) 0.33710(10) 0.0312(5) Uani 1 1 d . . .
C21 C 0.4542(2) 0.07065(10) 0.47199(9) 0.0347(5) Uani 1 1 d . . .
C22 C 0.3311(3) 0.04418(14) 0.49369(12) 0.0482(7) Uani 1 1 d . . .
C23 C 0.5405(3) 0.08577(16) 0.52123(13) 0.0574(8) Uani 1 1 d . . .
C24 C 0.5597(2) 0.20046(8) 0.26232(8) 0.0237(5) Uani 1 1 d . . .
C25 C 0.5481(2) 0.26353(9) 0.23440(9) 0.0281(5) Uani 1 1 d . . .
C26 C 0.5357(2) 0.25423(10) 0.17075(9) 0.0316(5) Uani 1 1 d . . .
C27 C 0.6551(2) 0.22443(10) 0.14795(10) 0.0353(5) Uani 1 1 d . . .
C28 C 0.6747(2) 0.16387(10) 0.17759(9) 0.0338(5) Uani 1 1 d . . .
C29 C 0.6866(2) 0.17323(10) 0.24124(9) 0.0280(5) Uani 1 1 d . . .
C30 C 0.7689(3) 0.26461(12) 0.15897(11) 0.0415(6) Uani 1 1 d . . .
C31 C 0.7814(2) 0.27429(11) 0.22260(10) 0.0375(6) Uani 1 1 d . . .
C32 C 0.6625(2) 0.30433(10) 0.24535(11) 0.0356(5) Uani 1 1 d . . .
C33 C 0.8004(2) 0.21396(10) 0.25188(11) 0.0341(5) Uani 1 1 d . . .
C41 C 0.2812(2) -0.06300(10) 0.14449(10) 0.0290(5) Uani 1 1 d . . .
C42 C 0.2923(2) 0.00237(9) 0.16155(8) 0.0235(5) Uani 1 1 d . . .
C43 C 0.1708(2) 0.03228(9) 0.17917(8) 0.0225(4) Uani 1 1 d . . .
C44 C 0.14237(19) 0.09160(9) 0.15036(8) 0.0233(4) Uani 1 1 d . . .
C45 C 0.0126(2) 0.09791(11) 0.12574(11) 0.0323(5) Uani 1 1 d . . .
C46 C 0.5134(2) 0.00044(9) 0.15550(8) 0.0246(5) Uani 1 1 d . . .
C47 C 0.5919(2) 0.01468(9) 0.11020(9) 0.0268(5) Uani 1 1 d . . .
C48 C 0.7079(2) -0.01448(10) 0.10716(10) 0.0344(5) Uani 1 1 d . . .
C49 C 0.7464(2) -0.05578(10) 0.14727(11) 0.0373(6) Uani 1 1 d . . .
C50 C 0.6688(2) -0.06802(10) 0.19239(10) 0.0330(5) Uani 1 1 d . . .
C51 C 0.5525(2) -0.04012(9) 0.19649(9) 0.0283(5) Uani 1 1 d . . .
C52 C 0.5501(2) 0.05828(10) 0.06495(9) 0.0299(5) Uani 1 1 d . . .
C53 C 0.4667(3) 0.02580(13) 0.02255(11) 0.0443(6) Uani 1 1 d . . .
C54 C 0.6589(3) 0.08957(13) 0.03530(12) 0.0432(6) Uani 1 1 d . . .
C55 C 0.1960(2) 0.19262(9) 0.13121(9) 0.0252(5) Uani 1 1 d . . .
C56 C 0.2228(2) 0.21264(9) 0.07679(9) 0.0297(5) Uani 1 1 d . . .
C57 C 0.2003(2) 0.27328(10) 0.06496(10) 0.0370(6) Uani 1 1 d . . .
C58 C 0.1544(2) 0.31222(10) 0.10489(10) 0.0370(6) Uani 1 1 d . . .
C59 C 0.1291(2) 0.29176(10) 0.15841(10) 0.0376(6) Uani 1 1 d . . .
C60 C 0.1505(2) 0.23207(9) 0.17129(10) 0.0323(5) Uani 1 1 d . . .
C61 C 0.2720(3) 0.17082(11) 0.03140(10) 0.0417(6) Uani 1 1 d . . .
C62 C 0.3865(3) 0.19648(15) 0.00159(14) 0.0565(8) Uani 1 1 d . . .
C63 C 0.1698(4) 0.15648(15) -0.01119(13) 0.0607(8) Uani 1 1 d . . .
C64 C 0.17308(19) 0.04285(8) 0.24751(8) 0.0225(4) Uani 1 1 d . . .
C65 C 0.1923(2) -0.01820(9) 0.27804(9) 0.0262(5) Uani 1 1 d . . .
C66 C 0.2029(2) -0.00526(11) 0.34150(9) 0.0309(5) Uani 1 1 d . . .
C67 C 0.0809(2) 0.02321(10) 0.36259(10) 0.0322(5) Uani 1 1 d . . .
C68 C 0.0554(2) 0.08125(10) 0.33064(9) 0.0311(5) Uani 1 1 d . . .
C69 C 0.0440(2) 0.06809(9) 0.26729(9) 0.0258(5) Uani 1 1 d . . .
C70 C -0.0285(2) -0.02065(11) 0.35371(10) 0.0383(6) Uani 1 1 d . . .
C71 C -0.0405(2) -0.03408(11) 0.29068(10) 0.0357(5) Uani 1 1 d . . .
C72 C 0.0819(2) -0.06174(10) 0.26907(10) 0.0329(5) Uani 1 1 d . . .
C73 C -0.0654(2) 0.02435(10) 0.25873(10) 0.0321(5) Uani 1 1 d . . .
N1 N 0.33856(16) 0.20902(7) 0.34866(7) 0.0256(4) Uani 1 1 d . . .
N2 N 0.51142(16) 0.10547(7) 0.35564(7) 0.0248(4) Uani 1 1 d . . .
N41 N 0.39662(16) 0.03135(7) 0.16312(7) 0.0239(4) Uani 1 1 d . . .
N42 N 0.22629(16) 0.13276(7) 0.14956(7) 0.0240(4) Uani 1 1 d . . .
O1 O 0.46133(13) 0.16469(6) 0.24882(6) 0.0258(3) Uani 1 1 d . . .
O2 O 0.26815(13) 0.08166(6) 0.25939(6) 0.0245(3) Uani 1 1 d . . .
Li1 Li 0.3612(3) 0.12883(15) 0.30419(14) 0.0262(8) Uani 1 1 d . . .
Li2 Li 0.3733(3) 0.11416(15) 0.20399(14) 0.0256(8) Uani 1 1 d . . .
H1A H 0.381(3) 0.3171(11) 0.3906(11) 0.048(7) Uiso 1 1 d . . .
H1B H 0.529(3) 0.3016(11) 0.3993(11) 0.052(7) Uiso 1 1 d . . .
H1C H 0.484(2) 0.3303(12) 0.3404(11) 0.053(8) Uiso 1 1 d . . .
H3 H 0.6323(19) 0.2338(9) 0.3406(8) 0.020(5) Uiso 1 1 d . . .
H5A H 0.733(2) 0.1004(12) 0.3989(10) 0.046(7) Uiso 1 1 d . . .
H5B H 0.727(3) 0.1718(15) 0.4149(14) 0.085(11) Uiso 1 1 d . . .
H5C H 0.788(3) 0.1506(12) 0.3584(11) 0.055(8) Uiso 1 1 d . . .
H8 H -0.038(2) 0.2481(10) 0.4310(9) 0.035(6) Uiso 1 1 d . . .
H9 H -0.095(2) 0.3174(10) 0.3597(10) 0.038(6) Uiso 1 1 d . . .
H10 H 0.056(3) 0.3393(12) 0.2827(11) 0.051(7) Uiso 1 1 d . . .
H11 H 0.245(2) 0.2855(10) 0.2810(10) 0.039(7) Uiso 1 1 d . . .
H12 H 0.231(2) 0.1514(11) 0.4270(10) 0.044(7) Uiso 1 1 d . . .
H13A H 0.278(3) 0.1873(13) 0.5211(12) 0.067(9) Uiso 1 1 d . . .
H13B H 0.208(2) 0.2457(11) 0.5066(9) 0.032(6) Uiso 1 1 d . . .
H13C H 0.335(3) 0.2375(12) 0.4695(12) 0.064(8) Uiso 1 1 d . . .
H14A H 0.093(2) 0.1218(12) 0.5019(11) 0.054(8) Uiso 1 1 d . . .
H14B H 0.005(2) 0.1343(9) 0.4458(10) 0.032(6) Uiso 1 1 d . . .
H14C H 0.021(3) 0.1859(12) 0.4972(11) 0.056(8) Uiso 1 1 d . . .
H17 H 0.525(2) -0.0441(11) 0.4846(11) 0.049(7) Uiso 1 1 d . . .
H18 H 0.602(2) -0.1141(11) 0.4202(10) 0.046(7) Uiso 1 1 d . . .
H19 H 0.654(2) -0.0827(11) 0.3266(10) 0.045(7) Uiso 1 1 d . . .
H20 H 0.610(2) 0.0203(11) 0.2977(11) 0.049(7) Uiso 1 1 d . . .
H21 H 0.434(2) 0.1090(10) 0.4512(9) 0.038(6) Uiso 1 1 d . . .
H22A H 0.352(3) 0.0052(13) 0.5162(11) 0.059(8) Uiso 1 1 d . . .
H22B H 0.272(3) 0.0301(13) 0.4613(14) 0.075(10) Uiso 1 1 d . . .
H22C H 0.285(3) 0.0731(12) 0.5168(11) 0.051(8) Uiso 1 1 d . . .
H23A H 0.619(3) 0.1040(13) 0.5068(12) 0.060(9) Uiso 1 1 d . . .
H23B H 0.557(3) 0.0454(15) 0.5446(13) 0.082(10) Uiso 1 1 d . . .
H23C H 0.496(3) 0.1179(14) 0.5483(13) 0.079(10) Uiso 1 1 d . . .
H25 H 0.473(2) 0.2819(9) 0.2485(8) 0.021(5) Uiso 1 1 d . . .
H26A H 0.458(2) 0.2291(10) 0.1625(9) 0.032(6) Uiso 1 1 d . . .
H26B H 0.524(2) 0.2948(10) 0.1521(9) 0.034(6) Uiso 1 1 d . . .
H27 H 0.644(2) 0.2186(11) 0.1057(11) 0.050(7) Uiso 1 1 d . . .
H28A H 0.753(3) 0.1456(10) 0.1630(10) 0.041(7) Uiso 1 1 d . . .
H28B H 0.600(2) 0.1343(9) 0.1697(9) 0.031(6) Uiso 1 1 d . . .
H29 H 0.702(2) 0.1327(10) 0.2597(9) 0.034(6) Uiso 1 1 d . . .
H30A H 0.851(3) 0.2459(12) 0.1422(11) 0.059(8) Uiso 1 1 d . . .
H30B H 0.753(3) 0.3052(13) 0.1408(12) 0.063(8) Uiso 1 1 d . . .
H31 H 0.855(3) 0.3013(11) 0.2297(10) 0.050(7) Uiso 1 1 d . . .
H32A H 0.670(2) 0.3115(10) 0.2855(11) 0.041(7) Uiso 1 1 d . . .
H32B H 0.653(2) 0.3443(12) 0.2242(11) 0.051(7) Uiso 1 1 d . . .
H33A H 0.883(2) 0.1917(10) 0.2357(10) 0.042(7) Uiso 1 1 d . . .
H33B H 0.812(2) 0.2224(10) 0.2917(10) 0.040(7) Uiso 1 1 d . . .
H41A H 0.358(3) -0.0784(11) 0.1246(10) 0.045(7) Uiso 1 1 d . . .
H41B H 0.201(2) -0.0704(10) 0.1208(10) 0.040(6) Uiso 1 1 d . . .
H41C H 0.270(3) -0.0898(12) 0.1796(12) 0.058(8) Uiso 1 1 d . . .
H43 H 0.1002(19) 0.0044(8) 0.1706(8) 0.016(5) Uiso 1 1 d . . .
H45A H -0.002(3) 0.0669(14) 0.0944(14) 0.084(10) Uiso 1 1 d . . .
H45B H -0.005(2) 0.1402(12) 0.1119(10) 0.053(8) Uiso 1 1 d . . .
H45C H -0.057(3) 0.0872(12) 0.1526(12) 0.059(8) Uiso 1 1 d . . .
H48 H 0.763(2) -0.0055(10) 0.0731(10) 0.042(7) Uiso 1 1 d . . .
H49 H 0.829(3) -0.0753(11) 0.1421(11) 0.053(7) Uiso 1 1 d . . .
H50 H 0.693(2) -0.0982(11) 0.2215(11) 0.048(7) Uiso 1 1 d . . .
H51 H 0.498(2) -0.0483(9) 0.2283(9) 0.031(6) Uiso 1 1 d . . .
H52 H 0.497(2) 0.0915(9) 0.0837(8) 0.026(5) Uiso 1 1 d . . .
H53A H 0.393(3) 0.0071(12) 0.0416(11) 0.053(8) Uiso 1 1 d . . .
H53B H 0.522(3) -0.0064(12) 0.0031(11) 0.058(8) Uiso 1 1 d . . .
H53C H 0.433(3) 0.0543(12) -0.0057(11) 0.053(7) Uiso 1 1 d . . .
H54A H 0.706(2) 0.0619(11) 0.0110(11) 0.044(7) Uiso 1 1 d . . .
H54B H 0.722(3) 0.1080(13) 0.0640(13) 0.075(10) Uiso 1 1 d . . .
H54C H 0.624(3) 0.1245(12) 0.0104(11) 0.058(8) Uiso 1 1 d . . .
H57 H 0.216(2) 0.2868(10) 0.0263(10) 0.034(6) Uiso 1 1 d . . .
H58 H 0.145(2) 0.3543(11) 0.0953(10) 0.043(7) Uiso 1 1 d . . .
H59 H 0.100(3) 0.3184(12) 0.1882(11) 0.057(8) Uiso 1 1 d . . .
H60 H 0.137(2) 0.2159(11) 0.2100(11) 0.048(7) Uiso 1 1 d . . .
H61 H 0.297(2) 0.1321(11) 0.0494(10) 0.044(7) Uiso 1 1 d . . .
H62A H 0.454(3) 0.2067(13) 0.0311(12) 0.068(9) Uiso 1 1 d . . .
H62B H 0.366(3) 0.2366(14) -0.0185(12) 0.073(9) Uiso 1 1 d . . .
H62C H 0.422(3) 0.1664(13) -0.0247(12) 0.066(9) Uiso 1 1 d . . .
H63A H 0.088(3) 0.1395(14) 0.0079(14) 0.087(11) Uiso 1 1 d . . .
H63B H 0.201(3) 0.1251(14) -0.0377(14) 0.086(11) Uiso 1 1 d . . .
H63C H 0.138(3) 0.1969(15) -0.0314(14) 0.083(10) Uiso 1 1 d . . .
H65 H 0.278(2) -0.0372(9) 0.2648(8) 0.029(6) Uiso 1 1 d . . .
H66A H 0.220(2) -0.0448(11) 0.3617(10) 0.039(6) Uiso 1 1 d . . .
H66B H 0.277(2) 0.0214(9) 0.3497(9) 0.027(6) Uiso 1 1 d . . .
H67 H 0.090(2) 0.0325(9) 0.4038(9) 0.030(6) Uiso 1 1 d . . .
H68A H 0.123(2) 0.1105(10) 0.3375(9) 0.035(6) Uiso 1 1 d . . .
H68B H -0.024(2) 0.0993(9) 0.3419(9) 0.029(6) Uiso 1 1 d . . .
H69 H 0.0276(19) 0.1052(9) 0.2482(8) 0.022(5) Uiso 1 1 d . . .
H70A H -0.008(2) -0.0583(10) 0.3738(9) 0.034(6) Uiso 1 1 d . . .
H70B H -0.111(2) -0.0013(10) 0.3680(10) 0.040(7) Uiso 1 1 d . . .
H71 H -0.113(3) -0.0620(11) 0.2845(10) 0.052(7) Uiso 1 1 d . . .
H72A H 0.100(2) -0.1012(10) 0.2898(9) 0.035(6) Uiso 1 1 d . . .
H72B H 0.069(2) -0.0737(9) 0.2286(10) 0.031(6) Uiso 1 1 d . . .
H73A H -0.078(2) 0.0141(9) 0.2166(10) 0.033(6) Uiso 1 1 d . . .
H73B H -0.145(2) 0.0422(10) 0.2737(10) 0.039(6) Uiso 1 1 d . . .

loop_
_atom_site_aniso_label
_atom_site_aniso_U_11
_atom_site_aniso_U_22
_atom_site_aniso_U_33
_atom_site_aniso_U_23
_atom_site_aniso_U_13
_atom_site_aniso_U_12
C1 0.0357(14) 0.0272(12) 0.0382(13) -0.0079(10) -0.0070(12) -0.0010(11)
C2 0.0289(12) 0.0242(10) 0.0231(11) 0.0007(9) -0.0060(9) -0.0004(10)
C3 0.0222(11) 0.0218(10) 0.0314(11) -0.0015(9) -0.0039(9) -0.0025(9)
C4 0.0223(11) 0.0268(11) 0.0233(11) -0.0017(9) -0.0003(9) 0.0001(9)
C5 0.0274(13) 0.0329(13) 0.0442(15) 0.0024(12) -0.0079(12) -0.0009(11)
C6 0.0244(11) 0.0238(10) 0.0305(11) -0.0072(9) -0.0051(10) 0.0008(9)
C7 0.0265(12) 0.0272(11) 0.0283(11) -0.0075(9) -0.0037(9) 0.0021(10)
C8 0.0290(13) 0.0349(12) 0.0361(13) -0.0098(10) 0.0000(11) 0.0039(11)
C9 0.0284(13) 0.0331(12) 0.0460(14) -0.0119(11) -0.0088(12) 0.0076(10)
C10 0.0386(14) 0.0265(11) 0.0413(14) -0.0050(10) -0.0132(12) 0.0046(11)
C11 0.0320(13) 0.0287(11) 0.0325(12) -0.0027(10) -0.0051(11) 0.0005(10)
C12 0.0302(13) 0.0389(13) 0.0295(12) -0.0031(10) 0.0003(10) 0.0038(11)
C13 0.0575(19) 0.0520(17) 0.0383(15) 0.0000(14) -0.0139(14) -0.0017(16)
C14 0.0419(15) 0.0460(15) 0.0359(14) -0.0008(13) 0.0040(13) 0.0011(13)
C15 0.0204(11) 0.0269(11) 0.0276(11) 0.0002(9) -0.0025(9) -0.0014(9)
C16 0.0223(11) 0.0303(11) 0.0303(11) 0.0019(9) -0.0022(9) 0.0034(10)
C17 0.0370(14) 0.0333(12) 0.0358(13) 0.0083(10) 0.0027(11) 0.0048(11)
C18 0.0409(14) 0.0269(12) 0.0491(15) 0.0072(11) 0.0031(12) 0.0043(11)
C19 0.0403(14) 0.0289(12) 0.0454(14) -0.0058(11) 0.0081(12) 0.0026(11)
C20 0.0319(13) 0.0299(12) 0.0318(13) -0.0015(10) 0.0017(10) -0.0008(10)
C21 0.0394(14) 0.0354(12) 0.0291(12) 0.0018(10) 0.0011(11) 0.0108(11)
C22 0.0425(16) 0.0642(19) 0.0379(15) 0.0009(14) 0.0109(13) 0.0125(15)
C23 0.057(2) 0.066(2) 0.0495(17) -0.0198(16) -0.0068(16) 0.0049(17)
C24 0.0244(11) 0.0219(10) 0.0248(10) -0.0021(8) -0.0029(9) -0.0035(9)
C25 0.0279(12) 0.0252(11) 0.0313(12) 0.0012(9) -0.0021(10) -0.0005(10)
C26 0.0308(13) 0.0315(12) 0.0324(12) 0.0070(10) -0.0039(10) -0.0070(11)
C27 0.0358(13) 0.0424(13) 0.0276(13) 0.0020(11) 0.0029(11) -0.0125(11)
C28 0.0298(13) 0.0375(13) 0.0341(13) -0.0050(10) 0.0040(11) -0.0026(12)
C29 0.0234(12) 0.0285(11) 0.0321(12) -0.0003(10) 0.0000(10) -0.0035(9)
C30 0.0364(14) 0.0473(15) 0.0407(15) 0.0080(12) 0.0040(12) -0.0119(13)
C31 0.0305(13) 0.0372(13) 0.0447(14) 0.0033(11) -0.0032(11) -0.0139(12)
C32 0.0450(15) 0.0259(11) 0.0359(14) 0.0021(11) -0.0063(12) -0.0116(11)
C33 0.0247(12) 0.0385(13) 0.0390(14) -0.0001(11) -0.0033(11) -0.0063(10)
C41 0.0345(13) 0.0232(11) 0.0294(12) -0.0045(10) -0.0024(11) -0.0002(10)
C42 0.0285(12) 0.0226(10) 0.0195(10) 0.0003(8) -0.0028(9) 0.0014(9)
C43 0.0214(10) 0.0207(10) 0.0255(11) -0.0008(8) 0.0000(9) -0.0022(9)
C44 0.0234(11) 0.0237(10) 0.0228(11) -0.0007(8) -0.0023(9) 0.0010(9)
C45 0.0272(13) 0.0298(12) 0.0400(14) 0.0053(11) -0.0076(11) -0.0022(10)
C46 0.0243(11) 0.0222(10) 0.0274(11) -0.0045(9) -0.0021(9) 0.0002(9)
C47 0.0266(12) 0.0240(11) 0.0297(12) -0.0040(9) -0.0015(9) 0.0003(9)
C48 0.0304(13) 0.0341(12) 0.0388(13) -0.0027(10) 0.0037(11) 0.0034(10)
C49 0.0286(13) 0.0356(13) 0.0477(15) -0.0052(11) -0.0028(12) 0.0048(11)
C50 0.0342(13) 0.0272(12) 0.0378(13) -0.0006(10) -0.0072(11) 0.0034(11)
C51 0.0306(12) 0.0256(11) 0.0286(12) -0.0023(9) -0.0028(10) 0.0012(10)
C52 0.0313(13) 0.0297(11) 0.0287(11) 0.0002(9) 0.0039(10) 0.0025(10)
C53 0.0527(17) 0.0443(15) 0.0359(14) 0.0016(12) -0.0109(14) 0.0007(14)
C54 0.0432(16) 0.0465(15) 0.0399(15) 0.0089(13) 0.0120(13) -0.0005(14)
C55 0.0245(11) 0.0209(10) 0.0303(12) 0.0012(9) -0.0036(9) -0.0023(9)
C56 0.0344(13) 0.0262(11) 0.0286(11) 0.0026(9) -0.0026(10) 0.0024(10)
C57 0.0438(15) 0.0303(12) 0.0370(14) 0.0095(11) -0.0011(12) 0.0073(11)
C58 0.0430(14) 0.0234(12) 0.0445(14) 0.0051(10) -0.0002(12) 0.0039(11)
C59 0.0443(15) 0.0261(12) 0.0425(14) -0.0071(11) 0.0017(12) 0.0022(11)
C60 0.0395(13) 0.0272(12) 0.0302(13) -0.0017(10) 0.0026(11) 0.0008(11)
C61 0.0595(17) 0.0329(13) 0.0326(13) 0.0044(11) 0.0082(13) 0.0126(12)
C62 0.058(2) 0.0608(19) 0.0504(17) 0.0014(16) 0.0171(16) 0.0125(16)
C63 0.083(2) 0.0573(19) 0.0415(17) -0.0145(15) 0.0066(17) -0.0101(19)
C64 0.0212(10) 0.0206(9) 0.0259(11) 0.0004(8) -0.0010(9) -0.0026(9)
C65 0.0274(12) 0.0245(11) 0.0267(11) 0.0021(9) 0.0004(9) -0.0006(10)
C66 0.0321(13) 0.0334(12) 0.0272(12) 0.0065(10) -0.0023(10) -0.0055(11)
C67 0.0308(13) 0.0385(13) 0.0272(12) -0.0002(10) 0.0033(10) -0.0069(11)
C68 0.0265(12) 0.0336(12) 0.0332(12) -0.0046(10) 0.0066(10) -0.0004(11)
C69 0.0223(11) 0.0242(10) 0.0308(12) 0.0011(9) 0.0014(9) -0.0003(9)
C70 0.0365(14) 0.0413(14) 0.0370(13) 0.0049(11) 0.0079(12) -0.0068(12)
C71 0.0312(13) 0.0372(13) 0.0386(13) 0.0017(10) 0.0020(11) -0.0148(11)
C72 0.0370(14) 0.0251(11) 0.0367(14) 0.0029(10) -0.0017(10) -0.0090(10)
C73 0.0225(12) 0.0366(12) 0.0371(14) -0.0014(10) 0.0020(10) -0.0031(10)
N1 0.0235(9) 0.0250(9) 0.0283(9) -0.0025(7) -0.0020(8) 0.0026(8)
N2 0.0256(9) 0.0253(9) 0.0235(9) 0.0002(7) -0.0005(8) 0.0002(8)
N41 0.0242(10) 0.0223(8) 0.0252(9) -0.0002(7) 0.0017(8) 0.0001(8)
N42 0.0274(10) 0.0207(8) 0.0240(9) 0.0022(7) -0.0014(8) 0.0009(8)
O1 0.0229(7) 0.0265(7) 0.0279(7) -0.0017(6) -0.0027(7) -0.0072(6)
O2 0.0227(7) 0.0250(7) 0.0258(8) -0.0013(6) -0.0003(6) -0.0075(6)
Li1 0.0244(19) 0.0267(17) 0.0276(18) -0.0002(14) -0.0006(15) -0.0015(15)
Li2 0.0254(19) 0.0246(17) 0.0269(18) 0.0018(15) -0.0013(15) -0.0027(15)

loop_
_atom_type_symbol
_atom_type_description
_atom_type_scat_dispersion_real
_atom_type_scat_dispersion_imag
_atom_type_scat_source
C C 0.0033 0.0016 'International Tables Vol C Tables 4.2.6.8 and 6.1.1.4'
H H 0 0 'International Tables Vol C Tables 4.2.6.8 and 6.1.1.4'
Li Li -0.0003 0.0001 'International Tables Vol C Tables 4.2.6.8 and 6.1.1.4'
N N 0.0061 0.0033 'International Tables Vol C Tables 4.2.6.8 and 6.1.1.4'
O O 0.0106 0.006 'International Tables Vol C Tables 4.2.6.8 and 6.1.1.4'

loop_
_geom_angle_atom_site_label_1
_geom_angle_atom_site_label_2
_geom_angle_atom_site_label_3
_geom_angle
_geom_angle_site_symmetry_1
_geom_angle_site_symmetry_3
_geom_angle_publ_flag
N1 C2 C1 124.4(2) . . ?
N1 C2 C3 120.33(17) . . ?
C1 C2 C3 115.30(19) . . ?
C4 C3 C2 115.02(17) . . ?
C4 C3 C24 109.87(16) . . ?
C2 C3 C24 109.25(16) . . ?
N2 C4 C5 124.09(19) . . ?
N2 C4 C3 119.71(18) . . ?
C5 C4 C3 116.19(19) . . ?
C11 C6 C7 120.4(2) . . ?
C11 C6 N1 117.58(19) . . ?
C7 C6 N1 121.74(18) . . ?
C8 C7 C6 117.2(2) . . ?
C8 C7 C12 121.7(2) . . ?
C6 C7 C12 121.09(19) . . ?
C9 C8 C7 122.3(2) . . ?
C10 C9 C8 119.7(2) . . ?
C9 C10 C11 119.7(2) . . ?
C10 C11 C6 120.8(2) . . ?
C7 C12 C14 113.4(2) . . ?
C7 C12 C13 110.03(19) . . ?
C14 C12 C13 111.1(2) . . ?
C20 C15 C16 120.31(19) . . ?
C20 C15 N2 117.77(18) . . ?
C16 C15 N2 121.76(18) . . ?
C17 C16 C15 118.0(2) . . ?
C17 C16 C21 120.6(2) . . ?
C15 C16 C21 121.39(19) . . ?
C18 C17 C16 122.2(2) . . ?
C17 C18 C19 119.3(2) . . ?
C18 C19 C20 119.7(2) . . ?
C19 C20 C15 120.4(2) . . ?
C16 C21 C22 110.5(2) . . ?
C16 C21 C23 112.5(2) . . ?
C22 C21 C23 109.9(2) . . ?
O1 C24 C25 111.58(17) . . ?
O1 C24 C29 111.23(15) . . ?
C25 C24 C29 106.29(17) . . ?
O1 C24 C3 108.48(16) . . ?
C25 C24 C3 109.78(15) . . ?
C29 C24 C3 109.45(16) . . ?
C26 C25 C32 108.31(19) . . ?
C26 C25 C24 107.87(17) . . ?
C32 C25 C24 113.37(18) . . ?
C27 C26 C25 109.75(19) . . ?
C30 C27 C26 109.9(2) . . ?
C30 C27 C28 109.1(2) . . ?
C26 C27 C28 109.26(19) . . ?
C29 C28 C27 110.24(19) . . ?
C33 C29 C28 107.98(19) . . ?
C33 C29 C24 113.49(17) . . ?
C28 C29 C24 107.41(18) . . ?
C27 C30 C31 108.7(2) . . ?
C33 C31 C32 109.40(19) . . ?
C33 C31 C30 109.8(2) . . ?
C32 C31 C30 109.8(2) . . ?
C31 C32 C25 109.53(18) . . ?
C31 C33 C29 109.90(19) . . ?
N41 C42 C43 120.52(17) . . ?
N41 C42 C41 123.9(2) . . ?
C43 C42 C41 115.55(19) . . ?
C42 C43 C44 115.31(17) . . ?
C42 C43 C64 109.00(16) . . ?
C44 C43 C64 109.01(15) . . ?
N42 C44 C45 124.48(18) . . ?
N42 C44 C43 119.41(18) . . ?
C45 C44 C43 116.09(18) . . ?
C51 C46 C47 120.63(19) . . ?
C51 C46 N41 118.78(19) . . ?
C47 C46 N41 120.36(18) . . ?
C48 C47 C46 117.4(2) . . ?
C48 C47 C52 121.3(2) . . ?
C46 C47 C52 121.22(18) . . ?
C49 C48 C47 122.2(2) . . ?
C50 C49 C48 119.4(2) . . ?
C49 C50 C51 119.9(2) . . ?
C50 C51 C46 120.4(2) . . ?
C47 C52 C54 113.6(2) . . ?
C47 C52 C53 109.71(18) . . ?
C54 C52 C53 110.5(2) . . ?
C60 C55 C56 120.52(19) . . ?
C60 C55 N42 117.13(18) . . ?
C56 C55 N42 122.04(19) . . ?
C57 C56 C55 117.3(2) . . ?
C57 C56 C61 120.4(2) . . ?
C55 C56 C61 122.26(19) . . ?
C58 C57 C56 121.9(2) . . ?
C57 C58 C59 120.0(2) . . ?
C58 C59 C60 119.4(2) . . ?
C59 C60 C55 120.9(2) . . ?
C56 C61 C62 112.2(2) . . ?
C56 C61 C63 111.0(2) . . ?
C62 C61 C63 109.8(2) . . ?
O2 C64 C65 111.16(16) . . ?
O2 C64 C69 111.27(15) . . ?
C65 C64 C69 106.84(16) . . ?
O2 C64 C43 107.92(15) . . ?
C65 C64 C43 109.86(15) . . ?
C69 C64 C43 109.80(16) . . ?
C72 C65 C66 108.07(18) . . ?
C72 C65 C64 112.72(17) . . ?
C66 C65 C64 107.74(17) . . ?
C67 C66 C65 109.70(18) . . ?
C68 C67 C66 109.77(18) . . ?
C68 C67 C70 109.7(2) . . ?
C66 C67 C70 109.51(19) . . ?
C67 C68 C69 109.97(18) . . ?
C73 C69 C68 108.11(18) . . ?
C73 C69 C64 113.56(17) . . ?
C68 C69 C64 107.22(17) . . ?
C67 C70 C71 108.77(19) . . ?
C72 C71 C73 108.80(19) . . ?
C72 C71 C70 109.7(2) . . ?
C73 C71 C70 109.6(2) . . ?
C71 C72 C65 110.38(18) . . ?
C69 C73 C71 110.06(19) . . ?
C2 N1 C6 120.35(16) . . ?
C2 N1 Li1 110.02(17) . . ?
C6 N1 Li1 125.02(16) . . ?
C4 N2 C15 120.21(17) . . ?
C4 N2 Li1 111.09(16) . . ?
C15 N2 Li1 126.92(16) . . ?
C42 N41 C46 120.25(16) . . ?
C42 N41 Li2 110.68(16) . . ?
C46 N41 Li2 125.70(16) . . ?
C44 N42 C55 120.79(17) . . ?
C44 N42 Li2 111.91(16) . . ?
C55 N42 Li2 122.96(16) . . ?
C24 O1 Li2 154.79(17) . . ?
C24 O1 Li1 121.48(16) . . ?
Li2 O1 Li1 81.80(15) . . ?
C64 O2 Li1 154.88(17) . . ?
C64 O2 Li2 122.82(16) . . ?
Li1 O2 Li2 82.22(16) . . ?
O2 Li1 O1 98.24(17) . . ?
O2 Li1 N2 128.86(19) . . ?
O1 Li1 N2 94.91(16) . . ?
O2 Li1 N1 137.6(2) . . ?
O1 Li1 N1 93.34(15) . . ?
N2 Li1 N1 90.18(15) . . ?
O2 Li1 Li2 50.33(12) . . ?
O1 Li1 Li2 47.99(12) . . ?
N2 Li1 Li2 120.56(17) . . ?
N1 Li1 Li2 128.56(17) . . ?
O1 Li2 O2 97.61(17) . . ?
O1 Li2 N42 129.36(19) . . ?
O2 Li2 N42 93.92(16) . . ?
O1 Li2 N41 139.3(2) . . ?
O2 Li2 N41 93.32(15) . . ?
N42 Li2 N41 88.52(14) . . ?
O1 Li2 Li1 50.22(12) . . ?
O2 Li2 Li1 47.46(12) . . ?
N42 Li2 Li1 123.49(18) . . ?
N41 Li2 Li1 125.73(16) . . ?

loop_
_geom_bond_atom_site_label_1
_geom_bond_atom_site_label_2
_geom_bond_distance
_geom_bond_site_symmetry_2
_geom_bond_publ_flag
C1 C2 1.507(3) . ?
C2 N1 1.284(3) . ?
C2 C3 1.520(3) . ?
C3 C4 1.514(3) . ?
C3 C24 1.642(3) . ?
C4 N2 1.278(3) . ?
C4 C5 1.502(3) . ?
C6 C11 1.397(3) . ?
C6 C7 1.403(3) . ?
C6 N1 1.429(3) . ?
C7 C8 1.399(3) . ?
C7 C12 1.518(3) . ?
C8 C9 1.384(3) . ?
C9 C10 1.381(3) . ?
C10 C11 1.381(3) . ?
C12 C14 1.524(3) . ?
C12 C13 1.525(3) . ?
C15 C20 1.395(3) . ?
C15 C16 1.400(3) . ?
C15 N2 1.431(3) . ?
C16 C17 1.390(3) . ?
C16 C21 1.512(3) . ?
C17 C18 1.385(3) . ?
C18 C19 1.388(3) . ?
C19 C20 1.390(3) . ?
C21 C22 1.525(4) . ?
C21 C23 1.527(4) . ?
C24 O1 1.353(2) . ?
C24 C25 1.559(3) . ?
C24 C29 1.562(3) . ?
C25 C26 1.536(3) . ?
C25 C32 1.540(3) . ?
C26 C27 1.531(3) . ?
C27 C30 1.527(3) . ?
C27 C28 1.537(3) . ?
C28 C29 1.536(3) . ?
C29 C33 1.533(3) . ?
C30 C31 1.537(4) . ?
C31 C33 1.527(3) . ?
C31 C32 1.529(3) . ?
C41 C42 1.516(3) . ?
C42 N41 1.283(3) . ?
C42 C43 1.512(3) . ?
C43 C44 1.519(3) . ?
C43 C64 1.646(3) . ?
C44 N42 1.279(3) . ?
C44 C45 1.505(3) . ?
C46 C51 1.394(3) . ?
C46 C47 1.400(3) . ?
C46 N41 1.431(3) . ?
C47 C48 1.396(3) . ?
C47 C52 1.517(3) . ?
C48 C49 1.388(3) . ?
C49 C50 1.382(3) . ?
C50 C51 1.386(3) . ?
C52 C54 1.524(3) . ?
C52 C53 1.526(3) . ?
C55 C60 1.385(3) . ?
C55 C56 1.401(3) . ?
C55 N42 1.439(2) . ?
C56 C57 1.400(3) . ?
C56 C61 1.520(3) . ?
C57 C58 1.377(3) . ?
C58 C59 1.381(3) . ?
C59 C60 1.383(3) . ?
C61 C62 1.520(4) . ?
C61 C63 1.520(4) . ?
C64 O2 1.359(2) . ?
C64 C65 1.555(3) . ?
C64 C69 1.555(3) . ?
C65 C72 1.537(3) . ?
C65 C66 1.543(3) . ?
C66 C67 1.529(3) . ?
C67 C68 1.524(3) . ?
C67 C70 1.533(3) . ?
C68 C69 1.543(3) . ?
C69 C73 1.530(3) . ?
C70 C71 1.537(3) . ?
C71 C72 1.528(3) . ?
C71 C73 1.530(3) . ?
N1 Li1 2.090(4) . ?
N2 Li1 2.079(4) . ?
N41 Li2 2.100(4) . ?
N42 Li2 2.072(4) . ?
O1 Li2 1.812(4) . ?
O1 Li1 1.874(4) . ?
O2 Li1 1.795(4) . ?
O2 Li2 1.875(4) . ?
Li1 Li2 2.413(4) . ?
